data_7100760
loop_
_publ_author_name
'Young Keun Chung'
'Do Han Kim'

_publ_section_title
;
Tandem Pauson-Khand reaction and Diels-Alder reaction
for access to polycycles in a one-pot reaction
;
_journal_name_full 'Chemical Communications'
_journal_paper_doi 10.1039/b413918f
_journal_year 2005
_chemical_formula_sum 'C20 H21 N O3'
_chemical_formula_weight 323.39
_space_group_IT_number 14
_symmetry_cell_setting monoclinic
_symmetry_space_group_name_Hall '-P 2yn'
_symmetry_space_group_name_H-M 'P 1 21/n 1'
_cell_angle_alpha 90.00
_cell_angle_beta 95.129(14)
_cell_angle_gamma 90.00
_cell_formula_units_Z 4
_cell_length_a 10.470(4)
_cell_length_b 6.352(2)
_cell_length_c 24.228(8)
_cell_measurement_temperature 293(2)
_cell_volume 1604.8(10)
_diffrn_ambient_temperature 293(2)
_exptl_crystal_density_diffrn 1.326
_cod_depositor_comments
;
The following automatic conversions were performed:
'_symmetry_cell_setting' value 'Monoclinic' changed to 'monoclinic'
according to '/home/saulius/struct/CIF-dictionaries/cif_core.dic'
dictionary named 'cif_core.dic' version 2.4.1 from 2010-06-29.

Automatic conversion script
Id: cif_fix_enum 1527 2010-12-29 10:47:43Z saulius 
;
_cod_original_sg_symbol_H-M 'P 21/n'
_cod_database_code 7100760

loop_
_symmetry_equiv_pos_as_xyz
'x, y, z'
'-x+1/2, y+1/2, -z+1/2'
'-x, -y, -z'
'x-1/2, -y-1/2, z-1/2'

loop_
_atom_site_label
_atom_site_type_symbol
_atom_site_fract_x
_atom_site_fract_y
_atom_site_fract_z
_atom_site_U_iso_or_equiv
_atom_site_adp_type
_atom_site_occupancy
_atom_site_symmetry_multiplicity
_atom_site_calc_flag
_atom_site_refinement_flags
_atom_site_disorder_assembly
_atom_site_disorder_group
C1 C 0.3474(11) -0.0817(19) 0.4050(5) 0.073(3) Uani 1 1 d . . .
C2 C 0.2235(10) -0.0561(18) 0.3784(5) 0.085(4) Uani 1 1 d . . .
H2 H 0.2200 0.0675 0.3541 0.128 Uiso 1 1 calc R . .
C3 C 0.1014(13) -0.049(2) 0.4209(6) 0.110(5) Uani 1 1 d . . .
H3 H 0.1144 0.0445 0.4530 0.165 Uiso 1 1 calc R . .
C4 C -0.0112(13) -0.019(3) 0.3872(7) 0.124(5) Uani 1 1 d . . .
H4 H -0.0635 0.0994 0.3848 0.148 Uiso 1 1 calc R . .
C5 C -0.0272(11) -0.195(3) 0.3595(6) 0.108(4) Uani 1 1 d . . .
H5 H -0.0968 -0.2203 0.3338 0.129 Uiso 1 1 calc R . .
C6 C 0.0764(10) -0.3507(18) 0.3732(4) 0.083(4) Uani 1 1 d . . .
H6 H 0.0540 -0.4979 0.3649 0.125 Uiso 1 1 calc R . .
C7 C 0.2022(9) -0.2598(19) 0.3441(4) 0.078(3) Uani 1 1 d . . .
H7 H 0.1781 -0.2251 0.3052 0.117 Uiso 1 1 calc R . .
C8 C 0.0887(10) -0.291(2) 0.4346(5) 0.103(4) Uani 1 1 d . . .
H8A H 0.1646 -0.3485 0.4550 0.154 Uiso 1 1 calc R . .
H8B H 0.0127 -0.3235 0.4530 0.154 Uiso 1 1 calc R . .
C9 C 0.4047(11) -0.2819(17) 0.3885(4) 0.071(3) Uani 1 1 d . . .
C10 C 0.5207(11) -0.3658(18) 0.3986(4) 0.075(3) Uani 1 1 d . . .
C11 C 0.6164(10) -0.2702(19) 0.4329(4) 0.093(4) Uani 1 1 d . . .
H11A H 0.5792 -0.1670 0.4563 0.139 Uiso 1 1 calc R . .
H11B H 0.6758 -0.1984 0.4108 0.139 Uiso 1 1 calc R . .
C12 C 0.6825(12) -0.429(2) 0.4665(5) 0.107(4) Uani 1 1 d . . .
H12A H 0.6429 -0.4347 0.5011 0.161 Uiso 1 1 calc R . .
H12B H 0.7697 -0.3797 0.4752 0.161 Uiso 1 1 calc R . .
C13 C 0.6902(13) -0.651(2) 0.4454(5) 0.119(5) Uani 1 1 d . . .
H13A H 0.7698 -0.7140 0.4608 0.178 Uiso 1 1 calc R . .
H13B H 0.6199 -0.7321 0.4579 0.178 Uiso 1 1 calc R . .
C14 C 0.6839(11) -0.659(2) 0.3837(5) 0.113(5) Uani 1 1 d . . .
H14A H 0.7499 -0.5724 0.3693 0.170 Uiso 1 1 calc R . .
H14B H 0.6903 -0.8016 0.3702 0.170 Uiso 1 1 calc R . .
C15 C 0.5539(11) -0.5691(17) 0.3699(5) 0.082(4) Uani 1 1 d . . .
H15 H 0.4922 -0.6756 0.3798 0.123 Uiso 1 1 calc R . .
C16 C 0.5372(11) -0.5463(19) 0.3058(4) 0.081(4) Uani 1 1 d . . .
H16 H 0.5368 -0.6857 0.2884 0.122 Uiso 1 1 calc R . .
C17 C 0.6343(14) -0.397(2) 0.2782(4) 0.075(3) Uani 1 1 d . . .
C18 C 0.4450(14) -0.254(2) 0.2626(5) 0.094(4) Uani 1 1 d . . .
C19 C 0.4072(10) -0.4466(19) 0.2953(5) 0.082(4) Uani 1 1 d . . .
H19 H 0.3552 -0.5382 0.2697 0.123 Uiso 1 1 calc R . .
C20 C 0.3226(10) -0.3977(17) 0.3490(4) 0.073(3) Uani 1 1 d . . .
H20 H 0.3015 -0.5323 0.3657 0.110 Uiso 1 1 calc R . .
O1 O 0.3860(8) 0.0453(13) 0.4370(4) 0.106(3) Uani 1 1 d . . .
O2 O 0.3763(9) -0.119(2) 0.2455(4) 0.164(5) Uani 1 1 d . . .
O3 O 0.7521(9) -0.4112(12) 0.2749(3) 0.100(3) Uani 1 1 d . . .
N1 N 0.5749(11) -0.2342(18) 0.2561(4) 0.083(3) Uani 1 1 d . . .
H1 H 0.613(9) -0.102(15) 0.230(4) 0.08(3) Uiso 1 1 d . . .

loop_
_atom_site_aniso_label
_atom_site_aniso_U_11
_atom_site_aniso_U_22
_atom_site_aniso_U_33
_atom_site_aniso_U_23
_atom_site_aniso_U_13
_atom_site_aniso_U_12
C1 0.072(8) 0.064(8) 0.079(8) -0.004(7) -0.015(6) 0.004(7)
C2 0.068(8) 0.078(8) 0.103(9) -0.001(7) -0.031(7) 0.009(6)
C3 0.082(11) 0.135(14) 0.112(11) -0.022(9) 0.000(9) 0.009(9)
C4 0.080(11) 0.142(14) 0.141(14) -0.009(11) -0.030(9) 0.019(9)
C5 0.057(8) 0.138(13) 0.123(11) 0.012(10) -0.019(7) 0.000(9)
C6 0.056(8) 0.095(9) 0.095(9) -0.006(7) -0.015(6) -0.002(7)
C7 0.044(7) 0.110(9) 0.076(7) 0.014(7) -0.020(5) 0.001(7)
C8 0.068(8) 0.151(14) 0.086(9) 0.010(9) -0.012(6) -0.002(8)
C9 0.075(8) 0.061(8) 0.072(7) 0.001(6) -0.021(6) 0.000(7)
C10 0.073(8) 0.075(8) 0.072(7) -0.009(6) -0.017(6) 0.005(7)
C11 0.077(8) 0.109(10) 0.085(8) -0.001(7) -0.033(6) -0.003(8)
C12 0.104(10) 0.100(10) 0.109(10) -0.003(9) -0.040(8) 0.018(8)
C13 0.149(12) 0.108(12) 0.088(10) 0.007(8) -0.046(8) 0.041(9)
C14 0.087(9) 0.135(12) 0.111(11) -0.003(9) -0.029(7) 0.044(8)
C15 0.084(9) 0.063(8) 0.096(9) 0.017(7) -0.011(7) 0.005(6)
C16 0.076(9) 0.091(9) 0.070(8) -0.016(7) -0.024(6) 0.012(7)
C17 0.069(10) 0.085(10) 0.070(8) -0.013(7) -0.002(7) -0.021(9)
C18 0.066(11) 0.131(13) 0.083(9) 0.020(9) -0.002(7) 0.013(10)
C19 0.067(8) 0.096(9) 0.077(9) -0.007(7) -0.029(7) -0.022(7)
C20 0.061(7) 0.086(8) 0.068(7) 0.002(6) -0.017(6) -0.016(6)
O1 0.103(7) 0.098(6) 0.110(7) -0.038(5) -0.029(5) -0.006(5)
O2 0.071(7) 0.228(12) 0.192(10) 0.133(10) 0.006(6) 0.031(7)
O3 0.063(6) 0.116(7) 0.118(7) 0.004(5) -0.005(5) -0.007(5)
N1 0.067(9) 0.091(8) 0.086(7) 0.019(7) -0.013(5) 0.004(7)

loop_
_geom_bond_atom_site_label_1
_geom_bond_atom_site_label_2
_geom_bond_distance
_geom_bond_site_symmetry_2
_geom_bond_publ_flag
C1 O1 1.165(11) . ?
C1 C2 1.405(13) . ?
C1 C9 1.477(15) . ?
C2 C7 1.543(14) . ?
C2 C3 1.711(18) . ?
C3 C4 1.385(16) . ?
C3 C8 1.576(17) . ?
C4 C5 1.306(16) . ?
C5 C6 1.483(15) . ?
C6 C8 1.530(14) . ?
C6 C7 1.651(14) . ?
C7 C20 1.531(13) . ?
C9 C10 1.329(13) . ?
C9 C20 1.431(12) . ?
C10 C11 1.383(13) . ?
C10 C15 1.521(14) . ?
C11 C12 1.433(14) . ?
C12 C13 1.503(16) . ?
C13 C14 1.491(15) . ?
C14 C15 1.486(14) . ?
C15 C16 1.555(14) . ?
C16 C19 1.502(14) . ?
C16 C17 1.583(16) . ?
C17 O3 1.247(13) . ?
C17 N1 1.295(13) . ?
C18 O2 1.170(13) . ?
C18 N1 1.389(14) . ?
C18 C19 1.529(16) . ?
C19 C20 1.666(15) . ?
